data_4134947
loop_
_publ_author_name
'Kim, Sangmin'
'Zhong, Hongyu'
'Park, Yoonsu'
'Loose, Florian'
'Chirik, Paul J.'

_publ_section_title
;
 Catalytic Hydrogenation of a Manganese(V) Nitride to Ammonia.
;
_journal_name_full 'Journal of the American Chemical Society'
_journal_paper_doi 10.1021/jacs.0c03346
_journal_year 2020
_chemical_formula_sum 'C38 H48 N2 Rh2'
_chemical_formula_weight 738.60
_space_group_crystal_system triclinic
_space_group_IT_number 2
_space_group_name_Hall '-P 1'
_space_group_name_H-M_alt 'P -1'
_atom_sites_solution_hydrogens geom
_audit_creation_method SHELXL-2018/3
_audit_update_record
;
2020-02-01 # Formatted by publCIF

;
_cell_angle_alpha 99.4500(10)
_cell_angle_beta 109.7300(10)
_cell_angle_gamma 90.8740(10)
_cell_formula_units_Z 1
_cell_length_a 8.6741(2)
_cell_length_b 9.5339(2)
_cell_length_c 10.0675(2)
_cell_measurement_reflns_used 9966
_cell_measurement_temperature 100(2)
_cell_measurement_theta_max 66.63
_cell_measurement_theta_min 4.72
_cell_volume 770.81(3)
_computing_cell_refinement 'Bruker SAINT'
_computing_data_collection 'Bruker APEX2'
_computing_data_reduction 'Bruker SAINT'
_computing_structure_refinement 'SHELXL-2018/3 (Sheldrick, 2018)'
_computing_structure_solution 'SHELXT 2014/4 (Sheldrick, 2014)'
_diffrn_ambient_temperature 100(2)
_diffrn_measured_fraction_theta_full 0.978
_diffrn_measured_fraction_theta_max 0.978
_diffrn_measurement_device_type 'Bruker APEX-II CCD'
_diffrn_measurement_method '\f and \w scans'
_diffrn_radiation_type CuK\a
_diffrn_radiation_wavelength 1.54178
_diffrn_reflns_av_R_equivalents 0.0166
_diffrn_reflns_av_unetI/netI 0.0144
_diffrn_reflns_Laue_measured_fraction_full 0.978
_diffrn_reflns_Laue_measured_fraction_max 0.978
_diffrn_reflns_limit_h_max 10
_diffrn_reflns_limit_h_min -10
_diffrn_reflns_limit_k_max 11
_diffrn_reflns_limit_k_min -11
_diffrn_reflns_limit_l_max 11
_diffrn_reflns_limit_l_min -11
_diffrn_reflns_number 11027
_diffrn_reflns_point_group_measured_fraction_full 0.978
_diffrn_reflns_point_group_measured_fraction_max 0.978
_diffrn_reflns_theta_full 66.620
_diffrn_reflns_theta_max 66.620
_diffrn_reflns_theta_min 4.716
_diffrn_source 'I\mS microfocus source'
_exptl_absorpt_coefficient_mu 8.873
_exptl_absorpt_correction_T_max 0.7528
_exptl_absorpt_correction_T_min 0.5954
_exptl_absorpt_correction_type multi-scan
_exptl_absorpt_process_details 'TWINABS BRUKER AXS'
_exptl_crystal_colour orange
_exptl_crystal_density_diffrn 1.591
_exptl_crystal_description plate
_exptl_crystal_F_000 380
_exptl_crystal_size_max 0.179
_exptl_crystal_size_mid 0.140
_exptl_crystal_size_min 0.089
_refine_diff_density_max 0.527
_refine_diff_density_min -0.477
_refine_diff_density_rms 0.067
_refine_ls_extinction_method none
_refine_ls_goodness_of_fit_ref 1.069
_refine_ls_hydrogen_treatment constr
_refine_ls_matrix_type full
_refine_ls_number_parameters 195
_refine_ls_number_reflns 2663
_refine_ls_number_restraints 0
_refine_ls_restrained_S_all 1.069
_refine_ls_R_factor_all 0.0188
_refine_ls_R_factor_gt 0.0186
_refine_ls_shift/su_max 0.002
_refine_ls_shift/su_mean 0.000
_refine_ls_structure_factor_coef Fsqd
_refine_ls_weighting_details 'w=1/[\s^2^(Fo^2^)+(0.0294P)^2^+0.7759P] where P=(Fo^2^+2Fc^2^)/3'
_refine_ls_weighting_scheme calc
_refine_ls_wR_factor_gt 0.0502
_refine_ls_wR_factor_ref 0.0505
_reflns_Friedel_coverage 0.000
_reflns_number_gt 2632
_reflns_number_total 2663
_reflns_threshold_expression 'I > 2\s(I)'
_cod_data_source_file ja0c03346_si_002.cif
_cod_data_source_block SMK20
_cod_database_code 4134947
_publcif_datablock.id {b77a3de1-37dd-4045-9983-3b1aa2a07bfc}

_shelx_shelxl_version_number 2018/3
_shelx_space_group_comment
;
The symmetry employed for this shelxl refinement is uniquely defined
by the following loop, which should always be used as a source of
symmetry information in preference to the above space-group names.
They are only intended as comments.
;
_publcif_info_exptl_table_max_cols 4
_publcif_info_exptl_table_use_headnotes n
_publcif_funding_html
;
;

loop_
_space_group_symop_operation_xyz
'x, y, z'
'-x, -y, -z'

loop_
_atom_site_label
_atom_site_type_symbol
_atom_site_fract_x
_atom_site_fract_y
_atom_site_fract_z
_atom_site_U_iso_or_equiv
_atom_site_adp_type
_atom_site_occupancy
_atom_site_site_symmetry_order
_atom_site_calc_flag
_atom_site_refinement_flags_posn
_atom_site_refinement_flags_adp
_atom_site_refinement_flags_occupancy
_atom_site_disorder_assembly
_atom_site_disorder_group
C1 C 0.3592(3) 0.3408(2) 0.8173(2) 0.0232(5) Uani 1 1 d . . . . .
C2 C 0.5111(3) 0.2956(2) 0.9056(2) 0.0204(4) Uani 1 1 d . . . . .
C3 C 0.6406(3) 0.3582(2) 0.8766(2) 0.0208(4) Uani 1 1 d . . . . .
C4 C 0.5726(3) 0.4474(2) 0.7722(2) 0.0237(5) Uani 1 1 d . . . . .
C5 C 0.3989(3) 0.4406(2) 0.7392(2) 0.0259(5) Uani 1 1 d . . . . .
C6 C 0.1946(3) 0.3073(3) 0.8281(3) 0.0366(6) Uani 1 1 d . . . . .
H6A H 0.196394 0.345463 0.925205 0.055 Uiso 1 1 calc R U . . .
H6B H 0.169980 0.203707 0.807696 0.055 Uiso 1 1 calc R U . . .
H6C H 0.109860 0.350849 0.758521 0.055 Uiso 1 1 calc R U . . .
C7 C 0.5242(3) 0.2036(3) 1.0146(2) 0.0289(5) Uani 1 1 d . . . . .
H7A H 0.628146 0.158017 1.034905 0.043 Uiso 1 1 calc R U . . .
H7B H 0.432390 0.130167 0.977587 0.043 Uiso 1 1 calc R U . . .
H7C H 0.520702 0.262196 1.102999 0.043 Uiso 1 1 calc R U . . .
C8 C 0.8206(3) 0.3438(3) 0.9511(3) 0.0296(5) Uani 1 1 d . . . . .
H8A H 0.852560 0.388531 1.052357 0.044 Uiso 1 1 calc R U . . .
H8B H 0.885143 0.390913 0.905443 0.044 Uiso 1 1 calc R U . . .
H8C H 0.841332 0.242534 0.944084 0.044 Uiso 1 1 calc R U . . .
C9 C 0.6711(4) 0.5412(3) 0.7199(3) 0.0366(6) Uani 1 1 d . . . . .
H9A H 0.601516 0.564725 0.628337 0.055 Uiso 1 1 calc R U . . .
H9B H 0.764015 0.491050 0.706368 0.055 Uiso 1 1 calc R U . . .
H9C H 0.712244 0.629071 0.790602 0.055 Uiso 1 1 calc R U . . .
C10 C 0.2801(4) 0.5282(3) 0.6472(3) 0.0395(7) Uani 1 1 d . . . . .
H10A H 0.338163 0.585162 0.603679 0.059 Uiso 1 1 calc R U . . .
H10B H 0.231286 0.591702 0.706414 0.059 Uiso 1 1 calc R U . . .
H10C H 0.193187 0.464856 0.571539 0.059 Uiso 1 1 calc R U . . .
C11 C 0.7777(3) 0.1774(2) 0.5883(2) 0.0205(4) Uani 1 1 d . . . . .
H11A H 0.816648 0.230510 0.686929 0.031 Uiso 1 1 calc R U . . .
H11B H 0.821840 0.083358 0.586396 0.031 Uiso 1 1 calc R U . . .
H11C H 0.814805 0.229943 0.527352 0.031 Uiso 1 1 calc R U . . .
C12 C 0.5818(3) -0.0047(2) 0.3123(2) 0.0185(4) Uani 1 1 d . . . . .
H12A H 0.701565 0.018025 0.340468 0.022 Uiso 1 1 calc R U . . .
H12B H 0.529288 0.007560 0.211476 0.022 Uiso 1 1 calc R U . . .
C13 C 0.5163(3) 0.0923(2) 0.4050(2) 0.0167(4) Uani 1 1 d . . . . .
C14 C 0.3386(3) 0.1104(2) 0.3635(2) 0.0179(4) Uani 1 1 d . . . . .
C15 C 0.2268(3) 0.0709(2) 0.2238(2) 0.0210(4) Uani 1 1 d . . . . .
H15 H 0.263678 0.028161 0.148972 0.025 Uiso 1 1 calc R U . . .
C16 C 0.0620(3) 0.0942(2) 0.1944(2) 0.0245(5) Uani 1 1 d . . . . .
H16 H -0.014078 0.068311 0.099439 0.029 Uiso 1 1 calc R U . . .
C17 C 0.0092(3) 0.1555(2) 0.3046(3) 0.0242(5) Uani 1 1 d . . . . .
H17 H -0.103682 0.170996 0.284830 0.029 Uiso 1 1 calc R U . . .
C18 C 0.1195(3) 0.1946(2) 0.4435(2) 0.0217(4) Uani 1 1 d . . . . .
H18 H 0.080608 0.235351 0.517791 0.026 Uiso 1 1 calc R U . . .
C19 C 0.2874(3) 0.1750(2) 0.4765(2) 0.0173(4) Uani 1 1 d . . . . .
N1 N 0.5981(2) 0.15992(18) 0.53470(19) 0.0167(4) Uani 1 1 d . . . . .
Rh1 Rh 0.46545(2) 0.22419(2) 0.66888(2) 0.01472(7) Uani 1 1 d . . . . .

loop_
_atom_site_aniso_label
_atom_site_aniso_U_11
_atom_site_aniso_U_22
_atom_site_aniso_U_33
_atom_site_aniso_U_23
_atom_site_aniso_U_13
_atom_site_aniso_U_12
C1 0.0244(11) 0.0226(11) 0.0184(11) -0.0095(9) 0.0081(9) 0.0026(9)
C2 0.0288(11) 0.0149(10) 0.0136(10) -0.0061(8) 0.0064(9) 0.0010(8)
C3 0.0275(11) 0.0150(10) 0.0163(10) -0.0045(8) 0.0064(9) 0.0005(8)
C4 0.0380(13) 0.0111(10) 0.0193(11) -0.0048(8) 0.0099(10) -0.0015(9)
C5 0.0375(13) 0.0163(11) 0.0180(11) -0.0055(9) 0.0055(10) 0.0106(9)
C6 0.0265(13) 0.0484(16) 0.0306(14) -0.0129(12) 0.0139(11) 0.0010(11)
C7 0.0456(15) 0.0227(11) 0.0182(11) -0.0009(9) 0.0131(11) -0.0020(10)
C8 0.0247(12) 0.0294(13) 0.0269(13) -0.0049(10) 0.0035(10) -0.0002(10)
C9 0.0608(18) 0.0202(12) 0.0299(14) -0.0016(10) 0.0203(13) -0.0104(12)
C10 0.0539(17) 0.0272(13) 0.0276(14) -0.0006(11) 0.0033(12) 0.0213(12)
C11 0.0195(10) 0.0177(10) 0.0239(11) 0.0015(9) 0.0082(9) -0.0004(8)
C12 0.0249(11) 0.0135(10) 0.0177(11) 0.0036(8) 0.0077(9) 0.0012(8)
C13 0.0241(11) 0.0104(9) 0.0174(10) 0.0049(8) 0.0083(9) 0.0010(8)
C14 0.0242(11) 0.0123(9) 0.0177(11) 0.0049(8) 0.0068(9) 0.0025(8)
C15 0.0286(12) 0.0161(10) 0.0178(11) 0.0020(8) 0.0077(9) 0.0029(9)
C16 0.0263(12) 0.0216(11) 0.0184(11) 0.0021(9) -0.0009(9) 0.0027(9)
C17 0.0195(10) 0.0230(11) 0.0261(12) 0.0040(9) 0.0026(9) 0.0051(9)
C18 0.0220(11) 0.0201(10) 0.0222(11) 0.0016(9) 0.0074(9) 0.0049(9)
C19 0.0231(11) 0.0106(9) 0.0169(10) 0.0015(8) 0.0055(9) 0.0015(8)
N1 0.0194(9) 0.0133(8) 0.0176(9) 0.0023(7) 0.0068(7) 0.0020(7)
Rh1 0.01768(10) 0.01182(10) 0.01341(10) -0.00007(6) 0.00479(7) 0.00215(6)

loop_
_atom_type_symbol
_atom_type_description
_atom_type_scat_dispersion_real
_atom_type_scat_dispersion_imag
_atom_type_scat_source
C C 0.0181 0.0091 'International Tables Vol C Tables 4.2.6.8 and 6.1.1.4'
H H 0.0000 0.0000 'International Tables Vol C Tables 4.2.6.8 and 6.1.1.4'
N N 0.0311 0.0180 'International Tables Vol C Tables 4.2.6.8 and 6.1.1.4'
Rh Rh 0.0927 3.6045 'International Tables Vol C Tables 4.2.6.8 and 6.1.1.4'

loop_
_geom_angle_atom_site_label_1
_geom_angle_atom_site_label_2
_geom_angle_atom_site_label_3
_geom_angle
_geom_angle_site_symmetry_1
_geom_angle_site_symmetry_3
_geom_angle_publ_flag
C5 C1 C2 107.5(2) . . ?
C5 C1 C6 127.4(2) . . ?
C2 C1 C6 124.3(2) . . ?
C5 C1 Rh1 72.56(12) . . ?
C2 C1 Rh1 74.42(12) . . ?
C6 C1 Rh1 126.77(16) . . ?
C3 C2 C1 108.7(2) . . ?
C3 C2 C7 127.0(2) . . ?
C1 C2 C7 124.2(2) . . ?
C3 C2 Rh1 73.02(12) . . ?
C1 C2 Rh1 67.87(12) . . ?
C7 C2 Rh1 127.43(15) . . ?
C2 C3 C4 108.1(2) . . ?
C2 C3 C8 125.7(2) . . ?
C4 C3 C8 126.0(2) . . ?
C2 C3 Rh1 71.13(12) . . ?
C4 C3 Rh1 69.88(12) . . ?
C8 C3 Rh1 128.43(15) . . ?
C5 C4 C3 108.0(2) . . ?
C5 C4 C9 126.7(2) . . ?
C3 C4 C9 125.0(2) . . ?
C5 C4 Rh1 70.40(12) . . ?
C3 C4 Rh1 73.15(12) . . ?
C9 C4 Rh1 126.64(16) . . ?
C4 C5 C1 107.5(2) . . ?
C4 C5 C10 126.5(2) . . ?
C1 C5 C10 125.9(2) . . ?
C4 C5 Rh1 72.29(12) . . ?
C1 C5 Rh1 69.34(12) . . ?
C10 C5 Rh1 126.56(16) . . ?
C1 C6 H6A 109.5 . . ?
C1 C6 H6B 109.5 . . ?
H6A C6 H6B 109.5 . . ?
C1 C6 H6C 109.5 . . ?
H6A C6 H6C 109.5 . . ?
H6B C6 H6C 109.5 . . ?
C2 C7 H7A 109.5 . . ?
C2 C7 H7B 109.5 . . ?
H7A C7 H7B 109.5 . . ?
C2 C7 H7C 109.5 . . ?
H7A C7 H7C 109.5 . . ?
H7B C7 H7C 109.5 . . ?
C3 C8 H8A 109.5 . . ?
C3 C8 H8B 109.5 . . ?
H8A C8 H8B 109.5 . . ?
C3 C8 H8C 109.5 . . ?
H8A C8 H8C 109.5 . . ?
H8B C8 H8C 109.5 . . ?
C4 C9 H9A 109.5 . . ?
C4 C9 H9B 109.5 . . ?
H9A C9 H9B 109.5 . . ?
C4 C9 H9C 109.5 . . ?
H9A C9 H9C 109.5 . . ?
H9B C9 H9C 109.5 . . ?
C5 C10 H10A 109.5 . . ?
C5 C10 H10B 109.5 . . ?
H10A C10 H10B 109.5 . . ?
C5 C10 H10C 109.5 . . ?
H10A C10 H10C 109.5 . . ?
H10B C10 H10C 109.5 . . ?
N1 C11 H11A 109.5 . . ?
N1 C11 H11B 109.5 . . ?
H11A C11 H11B 109.5 . . ?
N1 C11 H11C 109.5 . . ?
H11A C11 H11C 109.5 . . ?
H11B C11 H11C 109.5 . . ?
C13 C12 Rh1 109.81(14) . 2_656 ?
C13 C12 H12A 109.7 . . ?
Rh1 C12 H12A 109.7 2_656 . ?
C13 C12 H12B 109.7 . . ?
Rh1 C12 H12B 109.7 2_656 . ?
H12A C12 H12B 108.2 . . ?
N1 C13 C12 126.5(2) . . ?
N1 C13 C14 112.17(18) . . ?
C12 C13 C14 121.02(19) . . ?
C15 C14 C19 121.1(2) . . ?
C15 C14 C13 124.11(19) . . ?
C19 C14 C13 114.75(19) . . ?
C16 C15 C14 120.1(2) . . ?
C16 C15 H15 120.0 . . ?
C14 C15 H15 120.0 . . ?
C17 C16 C15 119.5(2) . . ?
C17 C16 H16 120.2 . . ?
C15 C16 H16 120.2 . . ?
C16 C17 C18 120.7(2) . . ?
C16 C17 H17 119.7 . . ?
C18 C17 H17 119.7 . . ?
C17 C18 C19 121.3(2) . . ?
C17 C18 H18 119.4 . . ?
C19 C18 H18 119.4 . . ?
C18 C19 C14 117.3(2) . . ?
C18 C19 Rh1 127.37(16) . . ?
C14 C19 Rh1 115.29(16) . . ?
C13 N1 C11 121.23(18) . . ?
C13 N1 Rh1 117.53(14) . . ?
C11 N1 Rh1 120.97(14) . . ?
C19 Rh1 N1 77.95(8) . . ?
C19 Rh1 C1 107.72(9) . . ?
N1 Rh1 C1 166.14(8) . . ?
C19 Rh1 C12 85.06(8) . 2_656 ?
N1 Rh1 C12 91.49(7) . 2_656 ?
C1 Rh1 C12 101.49(9) . 2_656 ?
C19 Rh1 C5 99.07(8) . . ?
N1 Rh1 C5 129.53(8) . . ?
C1 Rh1 C5 38.10(9) . . ?
C12 Rh1 C5 138.86(9) 2_656 . ?
C19 Rh1 C4 123.54(8) . . ?
N1 Rh1 C4 103.27(8) . . ?
C1 Rh1 C4 62.96(9) . . ?
C12 Rh1 C4 149.73(8) 2_656 . ?
C5 Rh1 C4 37.31(9) . . ?
C19 Rh1 C2 143.08(9) . . ?
N1 Rh1 C2 138.86(8) . . ?
C1 Rh1 C2 37.71(8) . . ?
C12 Rh1 C2 90.20(8) 2_656 . ?
C5 Rh1 C2 62.21(8) . . ?
C4 Rh1 C2 61.32(8) . . ?
C19 Rh1 C3 159.86(8) . . ?
N1 Rh1 C3 108.30(7) . . ?
C1 Rh1 C3 62.14(8) . . ?
C12 Rh1 C3 113.34(8) 2_656 . ?
C5 Rh1 C3 61.90(8) . . ?
C4 Rh1 C3 36.97(8) . . ?
C2 Rh1 C3 35.85(8) . . ?

loop_
_geom_bond_atom_site_label_1
_geom_bond_atom_site_label_2
_geom_bond_distance
_geom_bond_site_symmetry_2
_geom_bond_publ_flag
C1 C5 1.435(4) . ?
C1 C2 1.437(3) . ?
C1 C6 1.502(3) . ?
C1 Rh1 2.176(2) . ?
C2 C3 1.401(3) . ?
C2 C7 1.491(3) . ?
C2 Rh1 2.263(2) . ?
C3 C4 1.437(3) . ?
C3 C8 1.507(3) . ?
C3 Rh1 2.287(2) . ?
C4 C5 1.428(4) . ?
C4 C9 1.497(3) . ?
C4 Rh1 2.244(2) . ?
C5 C10 1.501(3) . ?
C5 Rh1 2.219(2) . ?
C6 H6A 0.9800 . ?
C6 H6B 0.9800 . ?
C6 H6C 0.9800 . ?
C7 H7A 0.9800 . ?
C7 H7B 0.9800 . ?
C7 H7C 0.9800 . ?
C8 H8A 0.9800 . ?
C8 H8B 0.9800 . ?
C8 H8C 0.9800 . ?
C9 H9A 0.9800 . ?
C9 H9B 0.9800 . ?
C9 H9C 0.9800 . ?
C10 H10A 0.9800 . ?
C10 H10B 0.9800 . ?
C10 H10C 0.9800 . ?
C11 N1 1.463(3) . ?
C11 H11A 0.9800 . ?
C11 H11B 0.9800 . ?
C11 H11C 0.9800 . ?
C12 C13 1.462(3) . ?
C12 Rh1 2.177(2) 2_656 ?
C12 H12A 0.9900 . ?
C12 H12B 0.9900 . ?
C13 N1 1.307(3) . ?
C13 C14 1.475(3) . ?
C14 C15 1.398(3) . ?
C14 C19 1.411(3) . ?
C15 C16 1.388(3) . ?
C15 H15 0.9500 . ?
C16 C17 1.386(3) . ?
C16 H16 0.9500 . ?
C17 C18 1.387(3) . ?
C17 H17 0.9500 . ?
C18 C19 1.403(3) . ?
C18 H18 0.9500 . ?
C19 Rh1 2.004(2) . ?
N1 Rh1 2.0793(17) . ?

loop_
_geom_torsion_atom_site_label_1
_geom_torsion_atom_site_label_2
_geom_torsion_atom_site_label_3
_geom_torsion_atom_site_label_4
_geom_torsion
_geom_torsion_site_symmetry_1
_geom_torsion_site_symmetry_2
_geom_torsion_site_symmetry_3
_geom_torsion_site_symmetry_4
_geom_torsion_publ_flag
C5 C1 C2 C3 -3.6(2) . . . . ?
C6 C1 C2 C3 -173.9(2) . . . . ?
Rh1 C1 C2 C3 61.95(15) . . . . ?
C5 C1 C2 C7 173.32(19) . . . . ?
C6 C1 C2 C7 3.1(3) . . . . ?
Rh1 C1 C2 C7 -121.1(2) . . . . ?
C5 C1 C2 Rh1 -65.55(14) . . . . ?
C6 C1 C2 Rh1 124.2(2) . . . . ?
C1 C2 C3 C4 1.6(2) . . . . ?
C7 C2 C3 C4 -175.2(2) . . . . ?
Rh1 C2 C3 C4 60.35(14) . . . . ?
C1 C2 C3 C8 177.0(2) . . . . ?
C7 C2 C3 C8 0.2(3) . . . . ?
Rh1 C2 C3 C8 -124.3(2) . . . . ?
C1 C2 C3 Rh1 -58.74(14) . . . . ?
C7 C2 C3 Rh1 124.4(2) . . . . ?
C2 C3 C4 C5 1.0(2) . . . . ?
C8 C3 C4 C5 -174.3(2) . . . . ?
Rh1 C3 C4 C5 62.15(14) . . . . ?
C2 C3 C4 C9 175.5(2) . . . . ?
C8 C3 C4 C9 0.2(3) . . . . ?
Rh1 C3 C4 C9 -123.3(2) . . . . ?
C2 C3 C4 Rh1 -61.14(15) . . . . ?
C8 C3 C4 Rh1 123.5(2) . . . . ?
C3 C4 C5 C1 -3.2(2) . . . . ?
C9 C4 C5 C1 -177.6(2) . . . . ?
Rh1 C4 C5 C1 60.72(14) . . . . ?
C3 C4 C5 C10 173.3(2) . . . . ?
C9 C4 C5 C10 -1.1(4) . . . . ?
Rh1 C4 C5 C10 -122.8(2) . . . . ?
C3 C4 C5 Rh1 -63.93(14) . . . . ?
C9 C4 C5 Rh1 121.7(2) . . . . ?
C2 C1 C5 C4 4.2(2) . . . . ?
C6 C1 C5 C4 174.0(2) . . . . ?
Rh1 C1 C5 C4 -62.63(14) . . . . ?
C2 C1 C5 C10 -172.3(2) . . . . ?
C6 C1 C5 C10 -2.5(4) . . . . ?
Rh1 C1 C5 C10 120.9(2) . . . . ?
C2 C1 C5 Rh1 66.80(14) . . . . ?
C6 C1 C5 Rh1 -123.3(2) . . . . ?
Rh1 C12 C13 N1 96.1(2) 2_656 . . . ?
Rh1 C12 C13 C14 -76.7(2) 2_656 . . . ?
N1 C13 C14 C15 168.51(19) . . . . ?
C12 C13 C14 C15 -17.7(3) . . . . ?
N1 C13 C14 C19 -10.1(3) . . . . ?
C12 C13 C14 C19 163.68(19) . . . . ?
C19 C14 C15 C16 -0.4(3) . . . . ?
C13 C14 C15 C16 -179.0(2) . . . . ?
C14 C15 C16 C17 -0.6(3) . . . . ?
C15 C16 C17 C18 0.4(3) . . . . ?
C16 C17 C18 C19 0.8(4) . . . . ?
C17 C18 C19 C14 -1.7(3) . . . . ?
C17 C18 C19 Rh1 179.91(17) . . . . ?
C15 C14 C19 C18 1.6(3) . . . . ?
C13 C14 C19 C18 -179.78(18) . . . . ?
C15 C14 C19 Rh1 -179.89(16) . . . . ?
C13 C14 C19 Rh1 -1.2(2) . . . . ?
C12 C13 N1 C11 17.5(3) . . . . ?
C14 C13 N1 C11 -169.14(18) . . . . ?
C12 C13 N1 Rh1 -156.58(16) . . . . ?
C14 C13 N1 Rh1 16.8(2) . . . . ?

loop_
_publcif_info_tables.block_id
_publcif_info_tables.reference_item
{b77a3de1-37dd-4045-9983-3b1aa2a07bfc} '_publcif_info_datablock.publ_exptl'

loop_
_publcif_info_cif.paper_type
EX

loop_
_publcif_info_datablock.id
_publcif_info_datablock.publ_exptl
_publcif_info_datablock.publ_geom
_publcif_info_datablock.structure
{b77a3de1-37dd-4045-9983-3b1aa2a07bfc} y y y

loop_
_publcif_info_exptl_table_extra_item
sin_theta_over_lambda_max

loop_
_publcif_info_exptl_table_header_item
?
